data_7235040
loop_
_publ_author_name
'Yingying Zhang'
'Bairong He'
'Wenwen Luo'
'Huiren Peng'
'Shuming Chen'
'Rongrong Hu'
'Anjun Qin'
'Zujin Zhao'
'Ben Zhong Tang'

_publ_section_title
;
 Aggregation-enhanced emission and through-space conjugation of
 tetraarylethanes and folded tetraarylethenes
;
_journal_name_full 'Journal of Materials Chemistry C'
_journal_page_first 9316
_journal_page_last 9324
_journal_paper_doi 10.1039/C6TC03767D
_journal_volume 4
_journal_year 2016
_chemical_formula_moiety 'C52 H36, 0.75(C H2 Cl2)'
_chemical_formula_sum 'C52.75 H37.5 Cl1.5'
_chemical_formula_weight 724.50
_space_group_IT_number 2
_space_group_name_Hall '-P 1'
_space_group_name_H-M_alt 'P -1'
_symmetry_cell_setting triclinic
_symmetry_space_group_name_Hall '-P 1'
_symmetry_space_group_name_H-M 'P -1'
_atom_sites_solution_hydrogens geom
_atom_sites_solution_primary direct
_atom_sites_solution_secondary difmap
_cell_angle_alpha 78.253(3)
_cell_angle_beta 78.004(2)
_cell_angle_gamma 82.267(3)
_cell_formula_units_Z 4
_cell_length_a 14.0019(10)
_cell_length_b 14.0989(11)
_cell_length_c 20.1686(13)
_cell_measurement_reflns_used 6175
_cell_measurement_temperature 123(2)
_cell_measurement_theta_max 25.31
_cell_measurement_theta_min 2.79
_cell_volume 3795.3(5)
_computing_structure_refinement 'SHELXL-97 (Sheldrick, 2008)'
_computing_structure_solution 'SHELXS-97 (Sheldrick, 2008)'
_diffrn_ambient_temperature 123(2)
_diffrn_measured_fraction_theta_full 0.961
_diffrn_measured_fraction_theta_max 0.961
_diffrn_measurement_device_type 'PHOTON100 CMOS detector'
_diffrn_measurement_method 'omega scan'
_diffrn_radiation_monochromator 'TRIUMPH curved crystal monochromator'
_diffrn_radiation_source 'fine-focus sealed tube'
_diffrn_radiation_type MoK\a
_diffrn_radiation_wavelength 0.71073
_diffrn_reflns_av_R_equivalents 0.0867
_diffrn_reflns_av_sigmaI/netI 0.1282
_diffrn_reflns_limit_h_max 16
_diffrn_reflns_limit_h_min -16
_diffrn_reflns_limit_k_max 15
_diffrn_reflns_limit_k_min -17
_diffrn_reflns_limit_l_max 23
_diffrn_reflns_limit_l_min -24
_diffrn_reflns_number 29160
_diffrn_reflns_theta_full 25.43
_diffrn_reflns_theta_max 25.43
_diffrn_reflns_theta_min 1.05
_exptl_absorpt_coefficient_mu 0.174
_exptl_absorpt_correction_T_max 0.7452
_exptl_absorpt_correction_T_min 0.6098
_exptl_absorpt_correction_type multi-scan
_exptl_absorpt_process_details 'SADABS (Bruker, 2013)'
_exptl_crystal_colour colorless
_exptl_crystal_density_diffrn 1.268
_exptl_crystal_density_method 'not measured'
_exptl_crystal_description block
_exptl_crystal_F_000 1518
_exptl_crystal_size_max 0.22
_exptl_crystal_size_mid 0.11
_exptl_crystal_size_min 0.09
_refine_diff_density_max 0.534
_refine_diff_density_min -0.539
_refine_diff_density_rms 0.089
_refine_ls_extinction_method none
_refine_ls_goodness_of_fit_ref 1.073
_refine_ls_hydrogen_treatment constr
_refine_ls_matrix_type full
_refine_ls_number_parameters 1474
_refine_ls_number_reflns 13473
_refine_ls_number_restraints 4886
_refine_ls_restrained_S_all 0.954
_refine_ls_R_factor_all 0.1795
_refine_ls_R_factor_gt 0.0820
_refine_ls_shift/su_max 0.021
_refine_ls_shift/su_mean 0.000
_refine_ls_structure_factor_coef Fsqd
_refine_ls_weighting_details 'calc w=1/[\s^2^(Fo^2^)+(0.0800P)^2^+4.3194P] where P=(Fo^2^+2Fc^2^)/3'
_refine_ls_weighting_scheme calc
_refine_ls_wR_factor_gt 0.1845
_refine_ls_wR_factor_ref 0.2426
_reflns_number_gt 6670
_reflns_number_total 13473
_reflns_threshold_expression >2sigma(I)
_cod_data_source_file J-Mater-Chem-C-2016-4-9316.cif
_cod_data_source_block 1
_cod_depositor_comments
;
The following automatic conversions were performed:

data item '_symmetry_cell_setting' value 'Triclinic' was changed to
'triclinic' in accordance with the built-in table derived from the
CIF Core dictionary named 'cif_core.dic' version 2.4.5 last updated
on 2014-11-21.

Automatic conversion script
Id: cif_fix_values 6909 2019-04-08 15:41:33Z antanas 
;
_cod_original_sg_symbol_Hall '-P 1   '
_cod_original_sg_symbol_H-M 'P-1   '
_cod_original_formula_sum 'C52.75 H37.50 Cl1.50'
_cod_database_code 7235040

loop_
_symmetry_equiv_pos_as_xyz
'x, y, z'
'-x, -y, -z'

loop_
_atom_site_label
_atom_site_type_symbol
_atom_site_fract_x
_atom_site_fract_y
_atom_site_fract_z
_atom_site_U_iso_or_equiv
_atom_site_adp_type
_atom_site_occupancy
_atom_site_symmetry_multiplicity
_atom_site_calc_flag
_atom_site_refinement_flags
_atom_site_disorder_assembly
_atom_site_disorder_group
C1A C 0.2131(3) 0.7760(3) 0.53516(18) 0.0332(9) Uani 1 1 d . . .
C14A C 0.0633(4) 0.8462(5) 0.7302(3) 0.0331(13) Uani 0.659(4) 1 d PDU A 5
C2A C 0.1407(4) 0.8976(5) 0.6932(3) 0.0355(14) Uani 0.659(4) 1 d PDU A 5
H2AA H 0.1599 0.9489 0.7102 0.043 Uiso 0.659(4) 1 calc PR A 5
C3A C 0.1900(6) 0.8735(7) 0.6309(4) 0.0350(16) Uani 0.659(4) 1 d PDU A 5
H3AA H 0.2439 0.9080 0.6060 0.042 Uiso 0.659(4) 1 calc PR A 5
C4A C 0.1627(8) 0.7998(9) 0.6038(6) 0.0324(17) Uani 0.659(4) 1 d PDU A 5
C5A C 0.0816(6) 0.7498(7) 0.6407(4) 0.0338(17) Uani 0.659(4) 1 d PDU A 5
H5AA H 0.0600 0.7009 0.6227 0.041 Uiso 0.659(4) 1 calc PR A 5
C6A C 0.0336(5) 0.7733(5) 0.7039(3) 0.0329(14) Uani 0.659(4) 1 d PDU A 5
C7A C -0.0515(4) 0.7278(4) 0.7537(3) 0.0367(14) Uani 0.659(4) 1 d PDU A 5
H7AA H -0.1116 0.7396 0.7335 0.044 Uiso 0.659(4) 1 calc PR A 5
H7AB H -0.0360 0.6568 0.7678 0.044 Uiso 0.659(4) 1 calc PR A 5
C8A C -0.0626(5) 0.7802(5) 0.8136(3) 0.0414(16) Uani 0.659(4) 1 d PDU A 5
C9A C -0.1240(5) 0.7653(6) 0.8771(3) 0.0492(18) Uani 0.659(4) 1 d PDU A 5
H9AA H -0.1696 0.7178 0.8879 0.059 Uiso 0.659(4) 1 calc PR A 5
C10A C -0.1177(7) 0.8218(7) 0.9255(4) 0.050(2) Uani 0.659(4) 1 d PDU A 5
H10A H -0.1598 0.8121 0.9693 0.060 Uiso 0.659(4) 1 calc PR A 5
C11A C -0.0516(6) 0.8913(7) 0.9111(4) 0.0510(19) Uani 0.659(4) 1 d PDU A 5
H11A H -0.0488 0.9289 0.9446 0.061 Uiso 0.659(4) 1 calc PR A 5
C12A C 0.0104(5) 0.9057(6) 0.8473(3) 0.0434(17) Uani 0.659(4) 1 d PDU A 5
H12A H 0.0563 0.9529 0.8366 0.052 Uiso 0.659(4) 1 calc PR A 5
C13A C 0.0039(5) 0.8497(6) 0.7994(3) 0.0367(16) Uani 0.659(4) 1 d PDU A 5
C14E C 0.0283(9) 0.7996(9) 0.7279(5) 0.034(2) Uani 0.341(4) 1 d PDU A 6
C2E C 0.0092(8) 0.7334(9) 0.6916(5) 0.034(2) Uani 0.341(4) 1 d PDU A 6
H2EA H -0.0435 0.6938 0.7095 0.040 Uiso 0.341(4) 1 calc PR A 6
C3E C 0.0694(12) 0.7260(14) 0.6279(7) 0.035(3) Uani 0.341(4) 1 d PDU A 6
H3EA H 0.0576 0.6813 0.6017 0.042 Uiso 0.341(4) 1 calc PR A 6
C4E C 0.1473(17) 0.7844(18) 0.6027(11) 0.032(3) Uani 0.341(4) 1 d PDU A 6
C5E C 0.1647(11) 0.8531(13) 0.6389(7) 0.033(2) Uani 0.341(4) 1 d PDU A 6
H5EA H 0.2162 0.8940 0.6208 0.040 Uiso 0.341(4) 1 calc PR A 6
C6E C 0.1038(8) 0.8595(9) 0.7024(5) 0.034(2) Uani 0.341(4) 1 d PDU A 6
C7E C 0.1073(7) 0.9251(8) 0.7521(4) 0.040(2) Uani 0.341(4) 1 d PDU A 6
H7EA H 0.0947 0.9945 0.7314 0.048 Uiso 0.341(4) 1 calc PR A 6
H7EB H 0.1714 0.9148 0.7672 0.048 Uiso 0.341(4) 1 calc PR A 6
C8E C 0.0256(8) 0.8929(9) 0.8109(5) 0.039(2) Uani 0.341(4) 1 d PDU A 6
C9E C -0.0040(10) 0.9216(12) 0.8745(6) 0.047(3) Uani 0.341(4) 1 d PDU A 6
H9EA H 0.0262 0.9714 0.8854 0.057 Uiso 0.341(4) 1 calc PR A 6
C10E C -0.0795(13) 0.8759(15) 0.9223(8) 0.049(3) Uani 0.341(4) 1 d PDU A 6
H10B H -0.1005 0.8955 0.9658 0.059 Uiso 0.341(4) 1 calc PR A 6
C11E C -0.1241(14) 0.8024(14) 0.9073(7) 0.050(3) Uani 0.341(4) 1 d PDU A 6
H11B H -0.1750 0.7723 0.9404 0.061 Uiso 0.341(4) 1 calc PR A 6
C12E C -0.0941(9) 0.7733(11) 0.8439(6) 0.045(3) Uani 0.341(4) 1 d PDU A 6
H12B H -0.1231 0.7224 0.8331 0.054 Uiso 0.341(4) 1 calc PR A 6
C13E C -0.0207(9) 0.8204(10) 0.7966(5) 0.036(2) Uani 0.341(4) 1 d PDU A 6
C15A C 0.1513(3) 0.7743(3) 0.48346(19) 0.0356(9) Uani 1 1 d . A .
C16A C 0.1641(3) 0.7040(3) 0.4414(2) 0.0386(10) Uani 1 1 d . . .
C17A C 0.1053(3) 0.7136(4) 0.3918(2) 0.0475(11) Uani 1 1 d . A .
H17A H 0.1154 0.6670 0.3624 0.057 Uiso 1 1 calc R . .
C18A C 0.0320(3) 0.7905(4) 0.3848(2) 0.0531(13) Uani 1 1 d . . .
H18A H -0.0072 0.7962 0.3508 0.064 Uiso 1 1 calc R A .
C19A C 0.0170(3) 0.8578(4) 0.4274(2) 0.0512(12) Uani 1 1 d . A .
H19A H -0.0333 0.9099 0.4232 0.061 Uiso 1 1 calc R . .
C20A C 0.0752(3) 0.8497(3) 0.4767(2) 0.0391(10) Uani 1 1 d . . .
H20A H 0.0634 0.8960 0.5064 0.047 Uiso 1 1 calc R A .
C21A C 0.2342(3) 0.6143(3) 0.4494(2) 0.0394(10) Uani 1 1 d . A .
C22A C 0.2923(3) 0.5846(4) 0.3905(2) 0.0494(12) Uani 1 1 d . . .
H22A H 0.2898 0.6234 0.3464 0.059 Uiso 1 1 calc R A .
C23A C 0.3543(3) 0.4975(4) 0.3967(3) 0.0587(13) Uani 1 1 d . A .
H23A H 0.3931 0.4770 0.3566 0.070 Uiso 1 1 calc R . .
C24A C 0.3592(3) 0.4421(4) 0.4602(3) 0.0600(14) Uani 1 1 d . . .
H24A H 0.4016 0.3835 0.4642 0.072 Uiso 1 1 calc R A .
C25A C 0.3025(3) 0.4713(4) 0.5182(3) 0.0562(13) Uani 1 1 d . A .
H25A H 0.3056 0.4323 0.5622 0.067 Uiso 1 1 calc R . .
C26A C 0.2408(3) 0.5569(3) 0.5133(2) 0.0462(11) Uani 1 1 d . . .
H26A H 0.2028 0.5765 0.5540 0.055 Uiso 1 1 calc R A .
C1B C 0.3132(3) 0.7692(3) 0.51974(19) 0.0324(9) Uani 1 1 d . A .
C14B C 0.5119(5) 0.7578(6) 0.6568(3) 0.0328(15) Uani 0.521(4) 1 d PDU A 3
C2B C 0.5256(5) 0.8206(6) 0.5942(3) 0.0363(16) Uani 0.521(4) 1 d PDU A 3
H2BA H 0.5780 0.8609 0.5816 0.044 Uiso 0.521(4) 1 calc PR A 3
C3B C 0.4612(7) 0.8235(8) 0.5503(5) 0.035(2) Uani 0.521(4) 1 d PDU A 3
H3BA H 0.4701 0.8659 0.5068 0.042 Uiso 0.521(4) 1 calc PR A 3
C4B C 0.3831(10) 0.7652(11) 0.5684(6) 0.032(2) Uani 0.521(4) 1 d PDU A 3
C5B C 0.3706(6) 0.7020(7) 0.6317(4) 0.0303(18) Uani 0.521(4) 1 d PDU A 3
H5BA H 0.3176 0.6623 0.6446 0.036 Uiso 0.521(4) 1 calc PR A 3
C6B C 0.4361(5) 0.6972(7) 0.6757(4) 0.0314(17) Uani 0.521(4) 1 d PDU A 3
C7B C 0.4379(5) 0.6372(6) 0.7458(3) 0.0382(16) Uani 0.521(4) 1 d PDU A 3
H7BA H 0.4482 0.5668 0.7442 0.046 Uiso 0.521(4) 1 calc PR A 3
H7BB H 0.3764 0.6506 0.7784 0.046 Uiso 0.521(4) 1 calc PR A 3
C8B C 0.5246(6) 0.6709(6) 0.7657(4) 0.0362(19) Uani 0.521(4) 1 d PDU A 3
C9B C 0.5581(6) 0.6439(7) 0.8280(4) 0.042(2) Uani 0.521(4) 1 d PDU A 3
H9BA H 0.5289 0.5959 0.8639 0.050 Uiso 0.521(4) 1 calc PR A 3
C10B C 0.6365(7) 0.6907(8) 0.8354(5) 0.041(2) Uani 0.521(4) 1 d PDU A 3
H10C H 0.6621 0.6732 0.8768 0.050 Uiso 0.521(4) 1 calc PR A 3
C11B C 0.6774(7) 0.7621(8) 0.7830(5) 0.043(2) Uani 0.521(4) 1 d PDU A 3
H11C H 0.7296 0.7938 0.7896 0.052 Uiso 0.521(4) 1 calc PR A 3
C12B C 0.6436(6) 0.7883(7) 0.7211(4) 0.039(2) Uani 0.521(4) 1 d PDU A 3
H12C H 0.6726 0.8363 0.6850 0.047 Uiso 0.521(4) 1 calc PR A 3
C13B C 0.5662(5) 0.7421(6) 0.7139(4) 0.0328(19) Uani 0.521(4) 1 d PDU A 3
C14F C 0.4719(6) 0.7055(7) 0.6839(4) 0.0318(18) Uani 0.479(4) 1 d PDU A 4
C2F C 0.3935(5) 0.6531(6) 0.6884(4) 0.0320(16) Uani 0.479(4) 1 d PDU A 4
H2FA H 0.3757 0.6039 0.7274 0.038 Uiso 0.479(4) 1 calc PR A 4
C3F C 0.3415(7) 0.6737(8) 0.6351(5) 0.033(2) Uani 0.479(4) 1 d PDU A 4
H3FA H 0.2882 0.6373 0.6373 0.040 Uiso 0.479(4) 1 calc PR A 4
C4F C 0.3658(10) 0.7473(12) 0.5778(7) 0.029(2) Uani 0.479(4) 1 d PDU A 4
C5F C 0.4493(8) 0.7948(8) 0.5725(5) 0.034(2) Uani 0.479(4) 1 d PDU A 4
H5FA H 0.4699 0.8412 0.5325 0.041 Uiso 0.479(4) 1 calc PR A 4
C6F C 0.5018(6) 0.7740(7) 0.6256(4) 0.0346(17) Uani 0.479(4) 1 d PDU A 4
C7F C 0.5905(5) 0.8188(6) 0.6325(3) 0.0383(17) Uani 0.479(4) 1 d PDU A 4
H7FA H 0.6484 0.8032 0.5976 0.046 Uiso 0.479(4) 1 calc PR A 4
H7FB H 0.5777 0.8904 0.6285 0.046 Uiso 0.479(4) 1 calc PR A 4
C8F C 0.6041(6) 0.7705(7) 0.7043(4) 0.039(2) Uani 0.479(4) 1 d PDU A 4
C9F C 0.6689(7) 0.7892(9) 0.7426(5) 0.046(2) Uani 0.479(4) 1 d PDU A 4
H9FA H 0.7148 0.8359 0.7232 0.056 Uiso 0.479(4) 1 calc PR A 4
C10F C 0.6655(8) 0.7387(10) 0.8097(5) 0.047(2) Uani 0.479(4) 1 d PDU A 4
H10D H 0.7100 0.7507 0.8362 0.056 Uiso 0.479(4) 1 calc PR A 4
C11F C 0.5980(7) 0.6709(9) 0.8388(5) 0.044(2) Uani 0.479(4) 1 d PDU A 4
H11D H 0.5972 0.6363 0.8845 0.053 Uiso 0.479(4) 1 calc PR A 4
C12F C 0.5313(7) 0.6535(8) 0.8007(4) 0.042(2) Uani 0.479(4) 1 d PDU A 4
H12D H 0.4842 0.6083 0.8204 0.050 Uiso 0.479(4) 1 calc PR A 4
C13F C 0.5355(6) 0.7034(7) 0.7339(4) 0.0358(19) Uani 0.479(4) 1 d PDU A 4
C15B C 0.3721(3) 0.7706(3) 0.44884(19) 0.0352(9) Uani 1 1 d . . .
C16B C 0.3614(3) 0.8458(3) 0.3927(2) 0.0376(10) Uani 1 1 d . A .
C17B C 0.4241(3) 0.8407(4) 0.3292(2) 0.0505(12) Uani 1 1 d . . .
H17B H 0.4174 0.8912 0.2908 0.061 Uiso 1 1 calc R A .
C18B C 0.4954(3) 0.7642(4) 0.3211(2) 0.0521(13) Uani 1 1 d . A .
H18B H 0.5367 0.7620 0.2776 0.063 Uiso 1 1 calc R . .
C19B C 0.5064(3) 0.6907(4) 0.3765(2) 0.0478(12) Uani 1 1 d . . .
H19B H 0.5557 0.6379 0.3714 0.057 Uiso 1 1 calc R A .
C20B C 0.4453(3) 0.6943(3) 0.4396(2) 0.0396(10) Uani 1 1 d . A .
H20B H 0.4533 0.6436 0.4776 0.047 Uiso 1 1 calc R . .
C21B C 0.2877(3) 0.9321(3) 0.3974(2) 0.0413(10) Uani 1 1 d . . .
C22B C 0.2283(3) 0.9590(4) 0.3476(2) 0.0496(12) Uani 1 1 d . A .
H22B H 0.2355 0.9229 0.3116 0.060 Uiso 1 1 calc R . .
C23B C 0.1586(3) 1.0389(4) 0.3509(2) 0.0585(14) Uani 1 1 d . . .
H23B H 0.1183 1.0573 0.3169 0.070 Uiso 1 1 calc R A .
C24B C 0.1476(3) 1.0909(4) 0.4025(3) 0.0590(14) Uani 1 1 d . A .
H24B H 0.0985 1.1443 0.4049 0.071 Uiso 1 1 calc R . .
C25B C 0.2072(3) 1.0669(4) 0.4515(2) 0.0543(13) Uani 1 1 d . . .
H25B H 0.2005 1.1048 0.4864 0.065 Uiso 1 1 calc R A .
C26B C 0.2771(3) 0.9867(3) 0.4491(2) 0.0445(11) Uani 1 1 d . A .
H26B H 0.3177 0.9693 0.4829 0.053 Uiso 1 1 calc R . .
C1C C 0.2877(3) 0.8260(3) 1.00755(18) 0.0343(9) Uani 1 1 d . . .
C14C C 0.3278(6) 0.9774(6) 0.7992(3) 0.0337(17) Uani 0.519(4) 1 d PDU B 7
C2C C 0.3918(6) 0.8958(5) 0.8163(4) 0.0381(16) Uani 0.519(4) 1 d PDU B 7
H2CA H 0.4426 0.8738 0.7821 0.046 Uiso 0.519(4) 1 calc PR B 7
C3C C 0.3805(7) 0.8470(8) 0.8841(4) 0.040(2) Uani 0.519(4) 1 d PDU B 7
H3CA H 0.4240 0.7913 0.8961 0.048 Uiso 0.519(4) 1 calc PR B 7
C4C C 0.3054(10) 0.8786(10) 0.9357(6) 0.033(2) Uani 0.519(4) 1 d PDU B 7
C5C C 0.2454(7) 0.9634(8) 0.9179(4) 0.0348(19) Uani 0.519(4) 1 d PDU B 7
H5CA H 0.1964 0.9874 0.9523 0.042 Uiso 0.519(4) 1 calc PR B 7
C6C C 0.2569(6) 1.0133(6) 0.8500(3) 0.0328(15) Uani 0.519(4) 1 d PDU B 7
C7C C 0.1993(5) 1.1047(5) 0.8191(3) 0.0368(16) Uani 0.519(4) 1 d PDU B 7
H7CA H 0.1282 1.0975 0.8285 0.044 Uiso 0.519(4) 1 calc PR B 7
H7CB H 0.2104 1.1623 0.8366 0.044 Uiso 0.519(4) 1 calc PR B 7
C8C C 0.2429(6) 1.1114(6) 0.7433(4) 0.0364(18) Uani 0.519(4) 1 d PDU B 7
C9C C 0.2142(8) 1.1768(7) 0.6881(4) 0.039(2) Uani 0.519(4) 1 d PDU B 7
H9CA H 0.1622 1.2265 0.6953 0.047 Uiso 0.519(4) 1 calc PR B 7
C10C C 0.2631(10) 1.1680(9) 0.6221(5) 0.042(2) Uani 0.519(4) 1 d PDU B 7
H10E H 0.2433 1.2116 0.5837 0.050 Uiso 0.519(4) 1 calc PR B 7
C11C C 0.3406(8) 1.0963(7) 0.6107(5) 0.042(2) Uani 0.519(4) 1 d PDU B 7
H11E H 0.3746 1.0931 0.5652 0.050 Uiso 0.519(4) 1 calc PR B 7
C12C C 0.3682(7) 1.0296(7) 0.6662(4) 0.039(2) Uani 0.519(4) 1 d PDU B 7
H12E H 0.4197 0.9794 0.6592 0.047 Uiso 0.519(4) 1 calc PR B 7
C13C C 0.3179(6) 1.0386(6) 0.7325(3) 0.0337(17) Uani 0.519(4) 1 d PDU B 7
C14G C 0.2736(6) 1.0199(6) 0.8123(3) 0.0322(16) Uani 0.481(4) 1 d PDU B 8
C2G C 0.2104(6) 1.0416(7) 0.8710(3) 0.0378(17) Uani 0.481(4) 1 d PDU B 8
H2GA H 0.1639 1.0972 0.8687 0.045 Uiso 0.481(4) 1 calc PR B 8
C3G C 0.2170(8) 0.9792(9) 0.9337(5) 0.035(2) Uani 0.481(4) 1 d PDU B 8
H3GA H 0.1745 0.9934 0.9745 0.042 Uiso 0.481(4) 1 calc PR B 8
C4G C 0.2842(11) 0.8966(11) 0.9379(6) 0.033(2) Uani 0.481(4) 1 d PDU B 8
C5G C 0.3510(7) 0.8779(8) 0.8784(4) 0.0350(19) Uani 0.481(4) 1 d PDU B 8
H5GA H 0.3989 0.8234 0.8806 0.042 Uiso 0.481(4) 1 calc PR B 8
C6G C 0.3453(7) 0.9411(7) 0.8162(4) 0.0332(18) Uani 0.481(4) 1 d PDU B 8
C7G C 0.4054(5) 0.9358(6) 0.7455(3) 0.0389(18) Uani 0.481(4) 1 d PDU B 8
H7GA H 0.3995 0.8740 0.7312 0.047 Uiso 0.481(4) 1 calc PR B 8
H7GB H 0.4754 0.9420 0.7440 0.047 Uiso 0.481(4) 1 calc PR B 8
C8G C 0.3597(7) 1.0223(6) 0.7007(4) 0.0337(19) Uani 0.481(4) 1 d PDU B 8
C9G C 0.3814(7) 1.0527(7) 0.6299(4) 0.042(2) Uani 0.481(4) 1 d PDU B 8
H9GA H 0.4330 1.0193 0.6023 0.051 Uiso 0.481(4) 1 calc PR B 8
C10G C 0.3255(9) 1.1337(8) 0.6003(5) 0.042(2) Uani 0.481(4) 1 d PDU B 8
H10F H 0.3405 1.1564 0.5520 0.051 Uiso 0.481(4) 1 calc PR B 8
C11G C 0.2481(10) 1.1819(10) 0.6401(5) 0.040(2) Uani 0.481(4) 1 d PDU B 8
H11F H 0.2108 1.2367 0.6189 0.048 Uiso 0.481(4) 1 calc PR B 8
C12G C 0.2257(7) 1.1498(7) 0.7106(5) 0.035(2) Uani 0.481(4) 1 d PDU B 8
H12F H 0.1726 1.1817 0.7381 0.042 Uiso 0.481(4) 1 calc PR B 8
C13G C 0.2820(6) 1.0705(6) 0.7404(3) 0.0302(19) Uani 0.481(4) 1 d PDU B 8
C15C C 0.2781(3) 0.8842(3) 1.06344(19) 0.0356(9) Uani 1 1 d . B .
C16C C 0.2023(3) 0.8794(3) 1.12089(19) 0.0383(10) Uani 1 1 d . . .
C17C C 0.2030(3) 0.9349(3) 1.1708(2) 0.0455(11) Uani 1 1 d . B .
H17C H 0.1521 0.9315 1.2102 0.055 Uiso 1 1 calc R . .
C18C C 0.2756(4) 0.9939(3) 1.1641(2) 0.0503(12) Uani 1 1 d . . .
H18C H 0.2752 1.0302 1.1990 0.060 Uiso 1 1 calc R B .
C19C C 0.3500(3) 1.0012(3) 1.1064(2) 0.0452(11) Uani 1 1 d . B .
H19C H 0.3999 1.0431 1.1011 0.054 Uiso 1 1 calc R . .
C20C C 0.3502(3) 0.9465(3) 1.0568(2) 0.0418(10) Uani 1 1 d . . .
H20C H 0.4008 0.9515 1.0172 0.050 Uiso 1 1 calc R B .
C21C C 0.1192(3) 0.8194(3) 1.13076(19) 0.0395(10) Uani 1 1 d . B .
C22C C 0.0868(3) 0.7630(3) 1.1954(2) 0.0465(11) Uani 1 1 d . . .
H22C H 0.1173 0.7651 1.2330 0.056 Uiso 1 1 calc R B .
C23C C 0.0120(3) 0.7049(4) 1.2055(2) 0.0515(12) Uani 1 1 d . B .
H23C H -0.0088 0.6676 1.2499 0.062 Uiso 1 1 calc R . .
C24C C -0.0332(3) 0.7002(4) 1.1519(2) 0.0546(13) Uani 1 1 d . . .
H24C H -0.0840 0.6590 1.1588 0.066 Uiso 1 1 calc R B .
C25C C -0.0033(3) 0.7566(4) 1.0877(2) 0.0507(12) Uani 1 1 d . B .
H25C H -0.0344 0.7546 1.0505 0.061 Uiso 1 1 calc R . .
C26C C 0.0710(3) 0.8152(3) 1.0780(2) 0.0442(11) Uani 1 1 d . . .
H26C H 0.0900 0.8540 1.0339 0.053 Uiso 1 1 calc R B .
C1D C 0.2922(3) 0.7281(3) 1.0189(2) 0.0379(10) Uani 1 1 d . B .
C14D C 0.2831(5) 0.5349(5) 0.8816(3) 0.0355(15) Uani 0.634(4) 1 d PDU B 9
C2D C 0.3478(4) 0.5101(5) 0.9274(3) 0.0409(14) Uani 0.634(4) 1 d PDU B 9
H2DA H 0.3892 0.4508 0.9285 0.049 Uiso 0.634(4) 1 calc PR B 9
C3D C 0.3513(5) 0.5723(5) 0.9714(4) 0.0395(16) Uani 0.634(4) 1 d PDU B 9
H3DA H 0.3941 0.5541 1.0037 0.047 Uiso 0.634(4) 1 calc PR B 9
C4D C 0.2933(6) 0.6618(6) 0.9697(5) 0.0355(17) Uani 0.634(4) 1 d PDU B 9
C5D C 0.2300(5) 0.6867(5) 0.9225(3) 0.0371(16) Uani 0.634(4) 1 d PDU B 9
H5DA H 0.1896 0.7466 0.9208 0.044 Uiso 0.634(4) 1 calc PR B 9
C6D C 0.2255(5) 0.6245(5) 0.8780(3) 0.0335(14) Uani 0.634(4) 1 d PDU B 9
C7D C 0.1646(4) 0.6368(4) 0.8232(3) 0.0356(13) Uani 0.634(4) 1 d PDU B 9
H7DA H 0.1800 0.6947 0.7873 0.043 Uiso 0.634(4) 1 calc PR B 9
H7DB H 0.0936 0.6428 0.8431 0.043 Uiso 0.634(4) 1 calc PR B 9
C8D C 0.1946(5) 0.5442(5) 0.7946(3) 0.0318(16) Uani 0.634(4) 1 d PDU B 9
C9D C 0.1663(6) 0.5151(5) 0.7404(4) 0.0353(18) Uani 0.634(4) 1 d PDU B 9
H9DA H 0.1191 0.5547 0.7166 0.042 Uiso 0.634(4) 1 calc PR B 9
C10D C 0.2079(6) 0.4275(6) 0.7214(4) 0.0376(18) Uani 0.634(4) 1 d PDU B 9
H10G H 0.1901 0.4077 0.6837 0.045 Uiso 0.634(4) 1 calc PR B 9
C11D C 0.2752(5) 0.3684(6) 0.7570(4) 0.0365(19) Uani 0.634(4) 1 d PDU B 9
H11G H 0.3018 0.3076 0.7442 0.044 Uiso 0.634(4) 1 calc PR B 9
C12D C 0.3038(5) 0.3970(5) 0.8107(4) 0.0351(18) Uani 0.634(4) 1 d PDU B 9
H12G H 0.3505 0.3566 0.8346 0.042 Uiso 0.634(4) 1 calc PR B 9
C13D C 0.2640(5) 0.4852(5) 0.8297(3) 0.0335(15) Uani 0.634(4) 1 d PDU B 9
C14H C 0.2251(9) 0.5878(7) 0.8662(6) 0.034(2) Uani 0.366(4) 1 d PDU B 10
C2H C 0.1754(7) 0.6776(7) 0.8738(5) 0.0358(19) Uani 0.366(4) 1 d PDU B 10
H2HA H 0.1285 0.7067 0.8459 0.043 Uiso 0.366(4) 1 calc PR B 10
C3H C 0.1950(8) 0.7246(8) 0.9228(6) 0.033(2) Uani 0.366(4) 1 d PDU B 10
H3HA H 0.1588 0.7849 0.9299 0.040 Uiso 0.366(4) 1 calc PR B 10
C4H C 0.2677(10) 0.6846(9) 0.9621(8) 0.032(2) Uani 0.366(4) 1 d PDU B 10
C5H C 0.3149(9) 0.5930(8) 0.9550(6) 0.037(2) Uani 0.366(4) 1 d PDU B 10
H5HA H 0.3605 0.5628 0.9836 0.044 Uiso 0.366(4) 1 calc PR B 10
C6H C 0.2956(9) 0.5456(8) 0.9059(6) 0.036(2) Uani 0.366(4) 1 d PDU B 10
C7H C 0.3384(7) 0.4484(6) 0.8878(5) 0.039(2) Uani 0.366(4) 1 d PDU B 10
H7HA H 0.3218 0.3948 0.9271 0.047 Uiso 0.366(4) 1 calc PR B 10
H7HB H 0.4105 0.4460 0.8733 0.047 Uiso 0.366(4) 1 calc PR B 10
C8H C 0.2898(8) 0.4430(8) 0.8289(6) 0.033(2) Uani 0.366(4) 1 d PDU B 10
C9H C 0.3042(10) 0.3750(9) 0.7868(6) 0.035(3) Uani 0.366(4) 1 d PDU B 10
H9HA H 0.3484 0.3185 0.7951 0.042 Uiso 0.366(4) 1 calc PR B 10
C10H C 0.2549(11) 0.3883(10) 0.7325(6) 0.034(3) Uani 0.366(4) 1 d PDU B 10
H10H H 0.2665 0.3418 0.7030 0.041 Uiso 0.366(4) 1 calc PR B 10
C11H C 0.1885(10) 0.4694(10) 0.7210(7) 0.036(3) Uani 0.366(4) 1 d PDU B 10
H11H H 0.1542 0.4779 0.6839 0.043 Uiso 0.366(4) 1 calc PR B 10
C12H C 0.1720(9) 0.5384(9) 0.7634(6) 0.034(3) Uani 0.366(4) 1 d PDU B 10
H12H H 0.1264 0.5939 0.7558 0.041 Uiso 0.366(4) 1 calc PR B 10
C13H C 0.2230(8) 0.5251(7) 0.8169(5) 0.031(2) Uani 0.366(4) 1 d PDU B 10
C15D C 0.2959(3) 0.6668(3) 1.0887(2) 0.0368(10) Uani 1 1 d . . .
C16D C 0.3682(3) 0.6686(3) 1.1271(2) 0.0373(10) Uani 1 1 d . B .
C17D C 0.3629(3) 0.6087(3) 1.1921(2) 0.0445(11) Uani 1 1 d . . .
H17D H 0.4102 0.6110 1.2192 0.053 Uiso 1 1 calc R B .
C18D C 0.2905(3) 0.5466(3) 1.2174(2) 0.0470(11) Uani 1 1 d . B .
H18D H 0.2884 0.5062 1.2614 0.056 Uiso 1 1 calc R . .
C19D C 0.2216(3) 0.5433(3) 1.1788(2) 0.0474(11) Uani 1 1 d . . .
H19D H 0.1717 0.5003 1.1960 0.057 Uiso 1 1 calc R B .
C20D C 0.2246(3) 0.6022(3) 1.1150(2) 0.0432(10) Uani 1 1 d . B .
H20D H 0.1770 0.5987 1.0884 0.052 Uiso 1 1 calc R . .
C21D C 0.4526(3) 0.7285(3) 1.1018(2) 0.0373(10) Uani 1 1 d . . .
C22D C 0.4781(3) 0.7823(3) 1.1444(2) 0.0424(10) Uani 1 1 d . B .
H22D H 0.4393 0.7832 1.1890 0.051 Uiso 1 1 calc R . .
C23D C 0.5592(3) 0.8351(3) 1.1235(2) 0.0477(11) Uani 1 1 d . . .
H23D H 0.5759 0.8713 1.1536 0.057 Uiso 1 1 calc R B .
C24D C 0.6161(3) 0.8348(4) 1.0581(2) 0.0522(12) Uani 1 1 d . B .
H24D H 0.6720 0.8705 1.0435 0.063 Uiso 1 1 calc R . .
C25D C 0.5911(3) 0.7823(3) 1.0147(2) 0.0481(11) Uani 1 1 d . . .
H25D H 0.6297 0.7822 0.9700 0.058 Uiso 1 1 calc R B .
C26D C 0.5097(3) 0.7295(3) 1.0358(2) 0.0419(10) Uani 1 1 d . B .
H26D H 0.4927 0.6940 1.0054 0.050 Uiso 1 1 calc R . .
C28 C -0.0171(15) 0.5465(16) 1.0132(10) 0.135(8) Uiso 0.386(5) 1 d PDU . 11
H28A H 0.0050 0.6103 1.0030 0.162 Uiso 0.386(5) 1 d PR . 11
H28B H -0.0736 0.5439 1.0497 0.162 Uiso 0.386(5) 1 d PR . 11
Cl3 Cl 0.0846(5) 0.4556(6) 1.0243(4) 0.147(3) Uiso 0.386(5) 1 d PD . 11
Cl4 Cl -0.0437(4) 0.5198(4) 0.9386(4) 0.0872(16) Uiso 0.386(5) 1 d PDU . 11
C28' C -0.0147(18) 0.557(4) 0.984(2) 0.071(10) Uiso 0.114(5) 1 d PDU . 12
H28C H 0.0178 0.5009 1.0092 0.085 Uiso 0.114(5) 1 d PR . 12
H28D H 0.0252 0.6101 0.9748 0.085 Uiso 0.114(5) 1 d PR . 12
Cl3' Cl -0.1344(14) 0.6013(16) 1.0174(10) 0.140(9) Uiso 0.114(5) 1 d PDU . 12
Cl4' Cl -0.0231(11) 0.5131(12) 0.9104(9) 0.081(5) Uiso 0.114(5) 1 d PDU . 12
C27A C 0.933(2) 0.615(2) 0.5248(11) 0.122(10) Uiso 0.227(3) 1 d PDU C 1
H27A H 0.9806 0.6593 0.4959 0.147 Uiso 0.227(3) 1 calc PR C 1
H27B H 0.9040 0.5847 0.4942 0.147 Uiso 0.227(3) 1 calc PR C 1
Cl1A Cl 0.9911(4) 0.5242(4) 0.5816(4) 0.0618(18) Uiso 0.227(3) 1 d PDU C 1
Cl2A Cl 0.8413(7) 0.6773(7) 0.5779(7) 0.118(3) Uiso 0.227(3) 1 d PDU C 1
C27B C 0.9062(7) 0.5880(8) 0.5647(5) 0.056(3) Uiso 0.453(5) 1 d PDU D 2
H27C H 0.8701 0.5480 0.5450 0.067 Uiso 0.453(5) 1 calc PR D 2
H27D H 0.9463 0.6297 0.5265 0.067 Uiso 0.453(5) 1 calc PR D 2
Cl1B Cl 0.9826(3) 0.5114(3) 0.6204(3) 0.0761(12) Uiso 0.453(5) 1 d PDU D 2
Cl2B Cl 0.8218(2) 0.6613(2) 0.61947(18) 0.0615(11) Uiso 0.453(5) 1 d PDU D 2
C27C C 0.8527(13) 0.5890(19) 0.5972(9) 0.123(7) Uiso 0.320(4) 1 d PDU E 13
H27E H 0.8041 0.6306 0.6246 0.148 Uiso 0.320(4) 1 calc PR E 13
H27F H 0.8170 0.5410 0.5850 0.148 Uiso 0.320(4) 1 calc PR E 13
Cl1C Cl 0.9355(4) 0.5274(4) 0.6478(3) 0.0733(16) Uiso 0.320(4) 1 d PDU E 13
Cl2C Cl 0.9069(4) 0.6611(4) 0.5221(2) 0.0822(19) Uiso 0.320(4) 1 d PDU E 13

loop_
_atom_site_aniso_label
_atom_site_aniso_U_11
_atom_site_aniso_U_22
_atom_site_aniso_U_33
_atom_site_aniso_U_23
_atom_site_aniso_U_13
_atom_site_aniso_U_12
C1A 0.033(2) 0.039(3) 0.027(2) -0.0055(17) -0.0054(16) -0.0008(18)
C14A 0.028(3) 0.040(3) 0.034(3) -0.010(2) -0.013(2) 0.004(2)
C2A 0.032(3) 0.036(3) 0.040(3) -0.010(3) -0.008(2) -0.002(2)
C3A 0.030(4) 0.041(4) 0.035(3) -0.007(3) -0.006(2) -0.004(3)
C4A 0.022(4) 0.039(4) 0.035(3) -0.006(3) -0.002(3) -0.005(3)
C5A 0.029(3) 0.039(4) 0.038(3) -0.013(3) -0.012(3) -0.002(3)
C6A 0.025(3) 0.040(3) 0.033(3) -0.007(3) -0.006(2) -0.001(2)
C7A 0.029(3) 0.046(3) 0.036(3) -0.008(2) -0.008(2) -0.003(2)
C8A 0.031(3) 0.059(3) 0.034(3) -0.012(3) -0.009(3) 0.009(3)
C9A 0.037(3) 0.076(4) 0.033(4) -0.011(3) -0.011(3) 0.011(3)
C10A 0.040(3) 0.080(5) 0.030(3) -0.018(3) -0.011(3) 0.012(3)
C11A 0.040(4) 0.076(4) 0.037(4) -0.022(3) -0.010(3) 0.011(3)
C12A 0.034(3) 0.063(4) 0.034(4) -0.016(3) -0.010(3) 0.009(3)
C13A 0.029(3) 0.052(4) 0.032(3) -0.016(3) -0.013(2) 0.010(3)
C14E 0.028(3) 0.042(4) 0.033(4) -0.009(3) -0.011(3) 0.005(3)
C2E 0.024(4) 0.043(4) 0.034(4) -0.009(4) -0.009(3) 0.003(4)
C3E 0.025(5) 0.045(6) 0.038(5) -0.006(4) -0.015(4) 0.003(4)
C4E 0.026(5) 0.040(5) 0.033(4) -0.010(4) -0.014(4) 0.001(4)
C5E 0.025(5) 0.040(5) 0.035(4) -0.005(4) -0.010(4) -0.005(4)
C6E 0.029(4) 0.041(4) 0.035(3) -0.009(3) -0.011(3) -0.001(3)
C7E 0.038(4) 0.043(4) 0.039(4) -0.012(4) -0.009(4) 0.003(4)
C8E 0.034(4) 0.052(4) 0.033(4) -0.017(4) -0.011(4) 0.009(4)
C9E 0.040(5) 0.068(5) 0.035(5) -0.019(5) -0.009(4) 0.010(4)
C10E 0.039(5) 0.073(5) 0.034(4) -0.017(4) -0.007(4) 0.010(5)
C11E 0.038(4) 0.075(5) 0.037(5) -0.016(5) -0.005(5) 0.008(4)
C12E 0.035(5) 0.064(5) 0.035(5) -0.014(5) -0.008(4) 0.008(4)
C13E 0.029(4) 0.049(4) 0.031(3) -0.013(4) -0.010(4) 0.010(4)
C15A 0.0274(19) 0.044(3) 0.035(2) -0.0087(19) -0.0056(17) -0.0009(18)
C16A 0.029(2) 0.047(3) 0.042(2) -0.013(2) -0.0083(18) -0.0023(19)
C17A 0.037(2) 0.062(3) 0.049(3) -0.019(2) -0.014(2) -0.001(2)
C18A 0.038(2) 0.075(4) 0.052(3) -0.020(3) -0.021(2) 0.005(2)
C19A 0.031(2) 0.068(4) 0.054(3) -0.011(2) -0.011(2) 0.007(2)
C20A 0.029(2) 0.047(3) 0.040(2) -0.012(2) -0.0040(18) 0.0040(19)
C21A 0.036(2) 0.040(3) 0.050(3) -0.018(2) -0.0150(19) -0.0013(19)
C22A 0.047(2) 0.056(3) 0.054(3) -0.025(2) -0.023(2) 0.007(2)
C23A 0.051(3) 0.066(4) 0.069(3) -0.037(3) -0.022(2) 0.015(3)
C24A 0.056(3) 0.052(3) 0.083(4) -0.029(3) -0.036(3) 0.015(2)
C25A 0.062(3) 0.043(3) 0.071(3) -0.010(3) -0.035(3) 0.003(2)
C26A 0.044(2) 0.045(3) 0.053(3) -0.010(2) -0.014(2) -0.008(2)
C1B 0.0301(19) 0.035(2) 0.034(2) -0.0078(18) -0.0106(16) 0.0009(17)
C14B 0.028(3) 0.039(3) 0.035(3) -0.015(3) -0.008(3) 0.001(3)
C2B 0.031(3) 0.041(4) 0.038(3) -0.009(3) -0.006(3) -0.007(3)
C3B 0.027(3) 0.046(5) 0.034(4) -0.010(4) -0.008(4) -0.005(3)
C4B 0.031(4) 0.037(5) 0.030(4) -0.012(3) -0.005(4) -0.002(3)
C5B 0.024(4) 0.037(4) 0.036(3) -0.013(3) -0.009(3) -0.005(3)
C6B 0.028(4) 0.039(3) 0.031(3) -0.011(3) -0.011(3) -0.002(3)
C7B 0.038(3) 0.043(4) 0.033(3) -0.008(3) -0.006(3) -0.001(3)
C8B 0.033(3) 0.046(4) 0.033(4) -0.014(4) -0.012(4) 0.006(3)
C9B 0.039(4) 0.053(4) 0.039(4) -0.019(4) -0.013(4) 0.004(4)
C10B 0.040(5) 0.051(5) 0.042(4) -0.016(3) -0.020(4) -0.007(4)
C11B 0.036(3) 0.057(5) 0.041(5) -0.006(4) -0.020(4) -0.005(3)
C12B 0.032(4) 0.058(4) 0.036(4) -0.016(4) -0.019(3) -0.001(4)
C13B 0.026(4) 0.042(4) 0.035(3) -0.015(3) -0.011(3) 0.002(3)
C14F 0.025(4) 0.040(3) 0.035(3) -0.018(3) -0.008(3) 0.000(3)
C2F 0.027(3) 0.037(4) 0.035(3) -0.011(3) -0.011(3) -0.003(3)
C3F 0.024(4) 0.039(5) 0.041(4) -0.009(4) -0.013(3) -0.005(3)
C4F 0.021(4) 0.035(5) 0.035(4) -0.013(3) -0.004(4) -0.006(3)
C5F 0.032(4) 0.036(4) 0.036(4) -0.010(3) -0.003(4) -0.005(3)
C6F 0.029(3) 0.041(4) 0.036(4) -0.013(3) -0.003(3) -0.007(3)
C7F 0.029(3) 0.048(4) 0.043(3) -0.021(3) -0.002(3) -0.011(3)
C8F 0.029(4) 0.055(4) 0.041(4) -0.025(3) -0.012(3) -0.004(4)
C9F 0.034(4) 0.071(4) 0.041(5) -0.019(4) -0.014(4) -0.005(4)
C10F 0.035(4) 0.070(5) 0.041(5) -0.019(4) -0.012(4) -0.003(4)
C11F 0.033(5) 0.063(5) 0.042(4) -0.022(4) -0.012(4) -0.001(4)
C12F 0.034(4) 0.057(4) 0.040(5) -0.023(4) -0.012(4) 0.005(3)
C13F 0.026(3) 0.049(4) 0.038(4) -0.021(3) -0.010(3) 0.005(3)
C15B 0.0260(19) 0.045(3) 0.036(2) -0.0104(19) -0.0066(17) -0.0037(18)
C16B 0.0283(19) 0.044(3) 0.039(2) -0.009(2) -0.0051(17) 0.0009(18)
C17B 0.036(2) 0.071(4) 0.040(2) -0.009(2) -0.0026(19) 0.004(2)
C18B 0.035(2) 0.083(4) 0.036(2) -0.019(2) -0.0022(19) 0.008(2)
C19B 0.032(2) 0.069(3) 0.045(3) -0.023(2) -0.011(2) 0.008(2)
C20B 0.029(2) 0.051(3) 0.043(2) -0.018(2) -0.0119(18) 0.0047(19)
C21B 0.034(2) 0.046(3) 0.039(2) -0.001(2) -0.0026(18) 0.0003(19)
C22B 0.037(2) 0.066(3) 0.035(2) 0.000(2) -0.0025(19) 0.010(2)
C23B 0.047(3) 0.069(4) 0.044(3) 0.012(3) -0.006(2) 0.010(2)
C24B 0.045(3) 0.055(3) 0.060(3) 0.012(3) -0.001(2) 0.008(2)
C25B 0.046(3) 0.047(3) 0.059(3) -0.005(2) 0.006(2) 0.003(2)
C26B 0.037(2) 0.044(3) 0.045(2) -0.001(2) -0.0005(19) 0.001(2)
C1C 0.030(2) 0.043(3) 0.032(2) -0.0095(18) -0.0065(16) -0.0031(18)
C14C 0.035(3) 0.036(4) 0.030(3) -0.007(3) -0.005(3) -0.001(3)
C2C 0.039(3) 0.039(4) 0.035(3) -0.011(3) -0.005(3) 0.003(3)
C3C 0.039(4) 0.039(5) 0.039(4) -0.005(3) -0.006(3) 0.008(4)
C4C 0.033(5) 0.033(5) 0.033(3) -0.004(3) -0.010(3) 0.002(3)
C5C 0.036(4) 0.038(4) 0.032(3) -0.012(3) -0.009(3) 0.002(3)
C6C 0.035(3) 0.035(3) 0.031(3) -0.012(3) -0.010(3) 0.002(3)
C7C 0.040(3) 0.036(4) 0.037(3) -0.008(3) -0.012(3) 0.001(3)
C8C 0.041(4) 0.036(4) 0.035(3) -0.006(3) -0.014(3) -0.005(3)
C9C 0.048(4) 0.040(4) 0.033(4) -0.003(4) -0.017(4) -0.007(3)
C10C 0.052(4) 0.043(4) 0.034(4) -0.006(4) -0.012(4) -0.008(4)
C11C 0.053(4) 0.041(5) 0.032(4) -0.005(4) -0.008(4) -0.007(4)
C12C 0.046(4) 0.037(4) 0.036(5) -0.006(4) -0.009(4) -0.006(3)
C13C 0.040(4) 0.034(4) 0.030(3) -0.008(3) -0.010(3) -0.004(3)
C14G 0.033(3) 0.035(3) 0.031(3) -0.011(3) -0.008(3) -0.001(3)
C2G 0.038(4) 0.041(4) 0.034(3) -0.008(3) -0.010(3) 0.005(3)
C3G 0.037(4) 0.036(4) 0.032(4) -0.009(3) -0.006(3) 0.005(3)
C4G 0.034(5) 0.034(5) 0.032(3) -0.012(3) -0.005(3) -0.001(4)
C5G 0.035(4) 0.038(5) 0.034(3) -0.009(3) -0.012(3) 0.003(3)
C6G 0.032(3) 0.036(4) 0.034(3) -0.016(3) -0.005(3) 0.001(3)
C7G 0.038(3) 0.040(4) 0.035(3) -0.009(3) 0.003(3) 0.000(3)
C8G 0.039(3) 0.035(3) 0.029(4) -0.006(4) -0.008(4) -0.006(3)
C9G 0.049(4) 0.042(5) 0.034(4) -0.005(4) -0.006(4) -0.004(4)
C10G 0.049(4) 0.042(5) 0.035(4) 0.000(4) -0.014(3) -0.005(4)
C11G 0.045(4) 0.041(4) 0.036(5) -0.007(4) -0.012(4) -0.005(3)
C12G 0.039(4) 0.038(5) 0.031(5) -0.004(4) -0.014(4) -0.003(4)
C13G 0.033(4) 0.034(4) 0.026(3) -0.006(3) -0.011(3) -0.002(3)
C15C 0.041(2) 0.032(2) 0.034(2) -0.0050(18) -0.0127(18) 0.0053(18)
C16C 0.045(2) 0.039(3) 0.029(2) -0.0065(18) -0.0104(18) 0.008(2)
C17C 0.059(3) 0.043(3) 0.034(2) -0.009(2) -0.014(2) 0.008(2)
C18C 0.078(3) 0.043(3) 0.034(2) -0.012(2) -0.023(2) 0.005(3)
C19C 0.060(3) 0.032(3) 0.048(3) -0.003(2) -0.027(2) -0.002(2)
C20C 0.048(2) 0.039(3) 0.041(2) -0.007(2) -0.019(2) 0.000(2)
C21C 0.038(2) 0.043(3) 0.033(2) -0.0091(19) -0.0037(18) 0.0076(19)
C22C 0.047(2) 0.056(3) 0.032(2) -0.008(2) -0.0028(19) 0.006(2)
C23C 0.042(2) 0.063(3) 0.042(3) -0.005(2) 0.002(2) -0.001(2)
C24C 0.040(2) 0.066(4) 0.050(3) -0.004(2) 0.003(2) -0.005(2)
C25C 0.038(2) 0.069(4) 0.045(3) -0.008(2) -0.011(2) -0.002(2)
C26C 0.042(2) 0.052(3) 0.036(2) -0.007(2) -0.0083(19) 0.007(2)
C1D 0.034(2) 0.043(3) 0.040(2) -0.016(2) -0.0051(18) -0.0038(19)
C14D 0.033(3) 0.031(3) 0.044(3) -0.010(3) -0.011(3) 0.002(2)
C2D 0.041(3) 0.035(3) 0.049(3) -0.010(3) -0.017(3) 0.008(3)
C3D 0.038(3) 0.036(4) 0.046(3) -0.007(3) -0.017(3) 0.006(3)
C4D 0.035(4) 0.034(4) 0.039(3) -0.005(3) -0.016(3) 0.003(3)
C5D 0.034(3) 0.033(4) 0.042(3) -0.003(3) -0.009(3) 0.006(3)
C6D 0.033(3) 0.030(3) 0.039(3) -0.008(3) -0.011(2) 0.004(3)
C7D 0.038(3) 0.033(3) 0.038(3) -0.005(2) -0.014(2) 0.000(2)
C8D 0.029(3) 0.030(3) 0.037(4) -0.006(3) -0.006(3) -0.003(2)
C9D 0.040(3) 0.033(4) 0.033(4) -0.006(3) -0.008(3) -0.003(3)
C10D 0.037(4) 0.035(4) 0.041(3) -0.012(3) -0.005(3) -0.001(3)
C11D 0.032(4) 0.035(4) 0.045(4) -0.013(3) -0.008(3) -0.002(3)
C12D 0.030(3) 0.031(4) 0.046(4) -0.012(3) -0.008(3) -0.001(3)
C13D 0.029(3) 0.030(3) 0.040(3) -0.006(3) -0.005(3) 0.000(3)
C14H 0.034(3) 0.032(4) 0.038(4) -0.009(3) -0.012(3) 0.000(4)
C2H 0.038(4) 0.035(4) 0.037(4) -0.008(3) -0.015(3) 0.003(3)
C3H 0.032(5) 0.031(5) 0.038(4) -0.006(4) -0.015(4) 0.002(4)
C4H 0.033(5) 0.028(5) 0.036(4) -0.006(4) -0.011(4) 0.004(4)
C5H 0.038(4) 0.034(4) 0.039(4) -0.009(4) -0.014(4) 0.007(4)
C6H 0.035(4) 0.033(4) 0.041(4) -0.011(3) -0.013(3) 0.004(3)
C7H 0.036(4) 0.032(4) 0.047(4) -0.010(3) -0.009(3) 0.006(3)
C8H 0.032(4) 0.031(5) 0.038(4) -0.011(4) -0.008(3) 0.003(4)
C9H 0.035(4) 0.034(5) 0.040(5) -0.016(4) -0.007(4) 0.003(4)
C10H 0.036(5) 0.032(5) 0.037(5) -0.013(4) -0.009(4) 0.000(4)
C11H 0.039(4) 0.032(6) 0.036(4) -0.009(5) -0.005(4) 0.002(5)
C12H 0.034(4) 0.031(5) 0.037(5) -0.010(4) -0.002(4) -0.001(4)
C13H 0.031(4) 0.028(4) 0.034(4) -0.007(3) -0.006(3) -0.002(3)
C15D 0.037(2) 0.033(2) 0.041(2) -0.0129(19) -0.0041(18) 0.0001(18)
C16D 0.038(2) 0.035(3) 0.040(2) -0.0112(19) -0.0057(18) 0.0004(19)
C17D 0.046(2) 0.041(3) 0.044(2) -0.005(2) -0.011(2) 0.005(2)
C18D 0.054(3) 0.039(3) 0.043(2) -0.001(2) -0.005(2) -0.003(2)
C19D 0.045(2) 0.041(3) 0.051(3) -0.009(2) 0.003(2) -0.003(2)
C20D 0.043(2) 0.038(3) 0.050(3) -0.015(2) -0.006(2) -0.003(2)
C21D 0.034(2) 0.037(3) 0.043(2) -0.0072(19) -0.0141(18) 0.0039(18)
C22D 0.044(2) 0.039(3) 0.046(2) 0.000(2) -0.019(2) -0.005(2)
C23D 0.050(3) 0.042(3) 0.058(3) -0.006(2) -0.029(2) -0.003(2)
C24D 0.044(2) 0.050(3) 0.061(3) 0.004(2) -0.018(2) -0.008(2)
C25D 0.039(2) 0.050(3) 0.052(3) -0.001(2) -0.007(2) -0.004(2)
C26D 0.041(2) 0.039(3) 0.046(2) -0.007(2) -0.013(2) 0.005(2)

loop_
_atom_type_symbol
_atom_type_description
_atom_type_scat_dispersion_real
_atom_type_scat_dispersion_imag
_atom_type_scat_source
C C 0.0033 0.0016 'International Tables Vol C Tables 4.2.6.8 and 6.1.1.4'
H H 0.0000 0.0000 'International Tables Vol C Tables 4.2.6.8 and 6.1.1.4'
Cl Cl 0.1484 0.1585 'International Tables Vol C Tables 4.2.6.8 and 6.1.1.4'

loop_
_geom_angle_atom_site_label_1
_geom_angle_atom_site_label_2
_geom_angle_atom_site_label_3
_geom_angle
_geom_angle_site_symmetry_1
_geom_angle_site_symmetry_3
C1B C1A C15A 122.8(3) . .
C1B C1A C4E 128.5(10) . .
C15A C1A C4E 108.7(10) . .
C1B C1A C4A 118.6(6) . .
C15A C1A C4A 118.0(6) . .
C4E C1A C4A 12.8(8) . .
C2A C14A C6A 120.1(5) . .
C2A C14A C13A 131.1(5) . .
C6A C14A C13A 108.7(4) . .
C14A C2A C3A 119.1(6) . .
C14A C2A H2AA 120.4 . .
C3A C2A H2AA 120.4 . .
C2A C3A C4A 122.0(6) . .
C2A C3A H3AA 119.0 . .
C4A C3A H3AA 119.0 . .
C3A C4A C5A 118.7(7) . .
C3A C4A C1A 122.2(6) . .
C5A C4A C1A 119.1(6) . .
C6A C5A C4A 119.0(6) . .
C6A C5A H5AA 120.5 . .
C4A C5A H5AA 120.5 . .
C14A C6A C5A 121.1(5) . .
C14A C6A C7A 110.2(4) . .
C5A C6A C7A 128.7(6) . .
C8A C7A C6A 102.2(5) . .
C8A C7A H7AA 111.3 . .
C6A C7A H7AA 111.3 . .
C8A C7A H7AB 111.3 . .
C6A C7A H7AB 111.3 . .
H7AA C7A H7AB 109.2 . .
C9A C8A C13A 119.6(6) . .
C9A C8A C7A 129.6(6) . .
C13A C8A C7A 110.8(5) . .
C8A C9A C10A 118.7(7) . .
C8A C9A H9AA 120.7 . .
C10A C9A H9AA 120.7 . .
C11A C10A C9A 121.6(8) . .
C11A C10A H10A 119.2 . .
C9A C10A H10A 119.2 . .
C10A C11A C12A 119.6(8) . .
C10A C11A H11A 120.2 . .
C12A C11A H11A 120.2 . .
C11A C12A C13A 118.7(7) . .
C11A C12A H12A 120.7 . .
C13A C12A H12A 120.7 . .
C8A C13A C12A 121.9(5) . .
C8A C13A C14A 108.1(5) . .
C12A C13A C14A 130.0(6) . .
C2E C14E C6E 122.1(8) . .
C2E C14E C13E 129.7(8) . .
C6E C14E C13E 108.2(6) . .
C14E C2E C3E 118.2(10) . .
C14E C2E H2EA 120.9 . .
C3E C2E H2EA 120.9 . .
C2E C3E C4E 120.0(11) . .
C2E C3E H3EA 120.0 . .
C4E C3E H3EA 120.0 . .
C5E C4E C3E 121.5(12) . .
C5E C4E C1A 118.0(11) . .
C3E C4E C1A 120.5(11) . .
C6E C5E C4E 117.7(10) . .
C6E C5E H5EA 121.2 . .
C4E C5E H5EA 121.2 . .
C14E C6E C5E 120.5(9) . .
C14E C6E C7E 110.9(7) . .
C5E C6E C7E 128.6(9) . .
C6E C7E C8E 101.9(7) . .
C6E C7E H7EA 111.4 . .
C8E C7E H7EA 111.4 . .
C6E C7E H7EB 111.4 . .
C8E C7E H7EB 111.4 . .
H7EA C7E H7EB 109.2 . .
C9E C8E C13E 119.0(10) . .
C9E C8E C7E 130.0(9) . .
C13E C8E C7E 110.9(7) . .
C8E C9E C10E 118.8(12) . .
C8E C9E H9EA 120.6 . .
C10E C9E H9EA 120.6 . .
C11E C10E C9E 121.3(13) . .
C11E C10E H10B 119.3 . .
C9E C10E H10B 119.3 . .
C12E C11E C10E 119.9(12) . .
C12E C11E H11B 120.1 . .
C10E C11E H11B 120.1 . .
C11E C12E C13E 118.2(11) . .
C11E C12E H12B 120.9 . .
C13E C12E H12B 120.9 . .
C12E C13E C8E 122.7(9) . .
C12E C13E C14E 129.0(8) . .
C8E C13E C14E 108.1(6) . .
C16A C15A C20A 118.3(4) . .
C16A C15A C1A 124.8(4) . .
C20A C15A C1A 116.9(4) . .
C17A C16A C15A 119.6(4) . .
C17A C16A C21A 117.0(4) . .
C15A C16A C21A 123.3(3) . .
C18A C17A C16A 121.0(4) . .
C18A C17A H17A 119.5 . .
C16A C17A H17A 119.5 . .
C19A C18A C17A 119.7(4) . .
C19A C18A H18A 120.2 . .
C17A C18A H18A 120.2 . .
C18A C19A C20A 120.0(4) . .
C18A C19A H19A 120.0 . .
C20A C19A H19A 120.0 . .
C19A C20A C15A 121.3(4) . .
C19A C20A H20A 119.3 . .
C15A C20A H20A 119.3 . .
C26A C21A C22A 118.6(4) . .
C26A C21A C16A 122.2(4) . .
C22A C21A C16A 119.1(4) . .
C21A C22A C23A 119.9(4) . .
C21A C22A H22A 120.0 . .
C23A C22A H22A 120.0 . .
C24A C23A C22A 120.4(4) . .
C24A C23A H23A 119.8 . .
C22A C23A H23A 119.8 . .
C23A C24A C25A 119.8(5) . .
C23A C24A H24A 120.1 . .
C25A C24A H24A 120.1 . .
C24A C25A C26A 120.8(5) . .
C24A C25A H25A 119.6 . .
C26A C25A H25A 119.6 . .
C25A C26A C21A 120.5(4) . .
C25A C26A H26A 119.8 . .
C21A C26A H26A 119.8 . .
C1A C1B C4F 117.3(7) . .
C1A C1B C15B 124.3(3) . .
C4F C1B C15B 118.0(7) . .
C1A C1B C4B 127.4(6) . .
C4F C1B C4B 14.1(6) . .
C15B C1B C4B 108.1(6) . .
C2B C14B C6B 121.5(6) . .
C2B C14B C13B 130.2(6) . .
C6B C14B C13B 108.3(5) . .
C14B C2B C3B 118.4(7) . .
C14B C2B H2BA 120.8 . .
C3B C2B H2BA 120.8 . .
C2B C3B C4B 121.4(8) . .
C2B C3B H3BA 119.3 . .
C4B C3B H3BA 119.3 . .
C5B C4B C3B 119.5(8) . .
C5B C4B C1B 119.7(8) . .
C3B C4B C1B 120.8(7) . .
C6B C5B C4B 119.6(7) . .
C6B C5B H5BA 120.2 . .
C4B C5B H5BA 120.2 . .
C5B C6B C14B 119.6(6) . .
C5B C6B C7B 129.8(7) . .
C14B C6B C7B 110.5(5) . .
C6B C7B C8B 102.4(5) . .
C6B C7B H7BA 111.3 . .
C8B C7B H7BA 111.3 . .
C6B C7B H7BB 111.3 . .
C8B C7B H7BB 111.3 . .
H7BA C7B H7BB 109.2 . .
C13B C8B C9B 121.2(7) . .
C13B C8B C7B 110.4(6) . .
C9B C8B C7B 128.2(7) . .
C8B C9B C10B 117.2(9) . .
C8B C9B H9BA 121.4 . .
C10B C9B H9BA 121.4 . .
C11B C10B C9B 120.9(9) . .
C11B C10B H10C 119.6 . .
C9B C10B H10C 119.6 . .
C12B C11B C10B 121.4(9) . .
C12B C11B H11C 119.3 . .
C10B C11B H11C 119.3 . .
C13B C12B C11B 117.6(8) . .
C13B C12B H12C 121.2 . .
C11B C12B H12C 121.2 . .
C8B C13B C12B 121.6(6) . .
C8B C13B C14B 108.4(6) . .
C12B C13B C14B 130.0(7) . .
C2F C14F C6F 121.1(7) . .
C2F C14F C13F 130.3(6) . .
C6F C14F C13F 108.6(5) . .
C14F C2F C3F 118.6(7) . .
C14F C2F H2FA 120.7 . .
C3F C2F H2FA 120.7 . .
C2F C3F C4F 121.4(8) . .
C2F C3F H3FA 119.3 . .
C4F C3F H3FA 119.3 . .
C5F C4F C3F 118.7(9) . .
C5F C4F C1B 118.5(8) . .
C3F C4F C1B 122.5(8) . .
C6F C5F C4F 119.9(8) . .
C6F C5F H5FA 120.0 . .
C4F C5F H5FA 120.0 . .
C5F C6F C14F 120.0(7) . .
C5F C6F C7F 129.1(7) . .
C14F C6F C7F 110.9(6) . .
C8F C7F C6F 101.5(6) . .
C8F C7F H7FA 111.5 . .
C6F C7F H7FA 111.5 . .
C8F C7F H7FB 111.5 . .
C6F C7F H7FB 111.5 . .
H7FA C7F H7FB 109.3 . .
C9F C8F C13F 119.9(8) . .
C9F C8F C7F 128.7(8) . .
C13F C8F C7F 111.3(6) . .
C8F C9F C10F 119.0(10) . .
C8F C9F H9FA 120.5 . .
C10F C9F H9FA 120.5 . .
C9F C10F C11F 121.0(10) . .
C9F C10F H10D 119.5 . .
C11F C10F H10D 119.5 . .
C10F C11F C12F 120.1(9) . .
C10F C11F H11D 120.0 . .
C12F C11F H11D 120.0 . .
C13F C12F C11F 118.7(9) . .
C13F C12F H12D 120.7 . .
C11F C12F H12D 120.7 . .
C12F C13F C8F 121.4(7) . .
C12F C13F C14F 130.8(7) . .
C8F C13F C14F 107.6(6) . .
C20B C15B C16B 118.8(3) . .
C20B C15B C1B 117.1(3) . .
C16B C15B C1B 124.0(3) . .
C15B C16B C17B 118.6(4) . .
C15B C16B C21B 123.3(3) . .
C17B C16B C21B 118.1(4) . .
C18B C17B C16B 121.6(4) . .
C18B C17B H17B 119.2 . .
C16B C17B H17B 119.2 . .
C17B C18B C19B 119.8(4) . .
C17B C18B H18B 120.1 . .
C19B C18B H18B 120.1 . .
C18B C19B C20B 119.5(4) . .
C18B C19B H19B 120.2 . .
C20B C19B H19B 120.2 . .
C19B C20B C15B 121.7(4) . .
C19B C20B H20B 119.2 . .
C15B C20B H20B 119.2 . .
C26B C21B C22B 119.3(4) . .
C26B C21B C16B 122.1(4) . .
C22B C21B C16B 118.5(4) . .
C23B C22B C21B 119.8(5) . .
C23B C22B H22B 120.1 . .
C21B C22B H22B 120.1 . .
C24B C23B C22B 120.4(5) . .
C24B C23B H23B 119.8 . .
C22B C23B H23B 119.8 . .
C23B C24B C25B 120.8(5) . .
C23B C24B H24B 119.6 . .
C25B C24B H24B 119.6 . .
C24B C25B C26B 119.4(5) . .
C24B C25B H25B 120.3 . .
C26B C25B H25B 120.3 . .
C21B C26B C25B 120.2(4) . .
C21B C26B H26B 119.9 . .
C25B C26B H26B 119.9 . .
C1D C1C C4C 118.4(7) . .
C1D C1C C15C 123.7(3) . .
C4C C1C C15C 117.5(8) . .
C1D C1C C4G 127.0(7) . .
C4C C1C C4G 13.6(6) . .
C15C C1C C4G 109.1(7) . .
C2C C14C C6C 120.7(6) . .
C2C C14C C13C 131.1(6) . .
C6C C14C C13C 108.2(5) . .
C3C C2C C14C 119.0(7) . .
C3C C2C H2CA 120.5 . .
C14C C2C H2CA 120.5 . .
C2C C3C C4C 121.3(8) . .
C2C C3C H3CA 119.4 . .
C4C C3C H3CA 119.4 . .
C5C C4C C3C 118.5(8) . .
C5C C4C C1C 118.5(8) . .
C3C C4C C1C 123.0(7) . .
C4C C5C C6C 120.5(8) . .
C4C C5C H5CA 119.8 . .
C6C C5C H5CA 119.8 . .
C5C C6C C14C 119.8(6) . .
C5C C6C C7C 129.4(6) . .
C14C C6C C7C 110.8(5) . .
C8C C7C C6C 101.1(5) . .
C8C C7C H7CA 111.6 . .
C6C C7C H7CA 111.6 . .
C8C C7C H7CB 111.6 . .
C6C C7C H7CB 111.6 . .
H7CA C7C H7CB 109.4 . .
C13C C8C C9C 120.6(7) . .
C13C C8C C7C 111.3(6) . .
C9C C8C C7C 128.1(7) . .
C8C C9C C10C 118.4(9) . .
C8C C9C H9CA 120.8 . .
C10C C9C H9CA 120.8 . .
C9C C10C C11C 121.4(10) . .
C9C C10C H10E 119.3 . .
C11C C10C H10E 119.3 . .
C12C C11C C10C 120.0(9) . .
C12C C11C H11E 120.0 . .
C10C C11C H11E 120.0 . .
C11C C12C C13C 118.1(8) . .
C11C C12C H12E 120.9 . .
C13C C12C H12E 120.9 . .
C8C C13C C12C 121.4(7) . .
C8C C13C C14C 108.5(6) . .
C12C C13C C14C 130.1(6) . .
C2G C14G C6G 121.0(6) . .
C2G C14G C13G 129.9(6) . .
C6G C14G C13G 109.1(5) . .
C14G C2G C3G 118.1(7) . .
C14G C2G H2GA 120.9 . .
C3G C2G H2GA 120.9 . .
C4G C3G C2G 121.7(8) . .
C4G C3G H3GA 119.2 . .
C2G C3G H3GA 119.2 . .
C3G C4G C5G 119.6(9) . .
C3G C4G C1C 121.0(8) . .
C5G C4G C1C 119.5(8) . .
C6G C5G C4G 118.5(8) . .
C6G C5G H5GA 120.7 . .
C4G C5G H5GA 120.7 . .
C14G C6G C5G 121.0(7) . .
C14G C6G C7G 110.0(6) . .
C5G C6G C7G 129.0(7) . .
C6G C7G C8G 102.5(5) . .
C6G C7G H7GA 111.3 . .
C8G C7G H7GA 111.3 . .
C6G C7G H7GB 111.3 . .
C8G C7G H7GB 111.3 . .
H7GA C7G H7GB 109.2 . .
C9G C8G C13G 120.2(7) . .
C9G C8G C7G 129.3(8) . .
C13G C8G C7G 110.4(6) . .
C8G C9G C10G 118.3(9) . .
C8G C9G H9GA 120.9 . .
C10G C9G H9GA 120.9 . .
C11G C10G C9G 121.4(10) . .
C11G C10G H10F 119.3 . .
C9G C10G H10F 119.3 . .
C12G C11G C10G 119.9(10) . .
C12G C11G H11F 120.1 . .
C10G C11G H11F 120.1 . .
C11G C12G C13G 118.9(8) . .
C11G C12G H12F 120.5 . .
C13G C12G H12F 120.5 . .
C12G C13G C8G 121.3(7) . .
C12G C13G C14G 130.7(7) . .
C8G C13G C14G 108.0(6) . .
C20C C15C C16C 118.8(4) . .
C20C C15C C1C 117.1(4) . .
C16C C15C C1C 124.1(4) . .
C17C C16C C15C 118.8(4) . .
C17C C16C C21C 118.2(4) . .
C15C C16C C21C 122.9(4) . .
C18C C17C C16C 121.4(4) . .
C18C C17C H17C 119.3 . .
C16C C17C H17C 119.3 . .
C17C C18C C19C 120.3(4) . .
C17C C18C H18C 119.9 . .
C19C C18C H18C 119.9 . .
C20C C19C C18C 118.9(4) . .
C20C C19C H19C 120.6 . .
C18C C19C H19C 120.6 . .
C19C C20C C15C 121.8(4) . .
C19C C20C H20C 119.1 . .
C15C C20C H20C 119.1 . .
C26C C21C C22C 117.1(4) . .
C26C C21C C16C 122.8(4) . .
C22C C21C C16C 120.0(4) . .
C23C C22C C21C 121.3(4) . .
C23C C22C H22C 119.4 . .
C21C C22C H22C 119.4 . .
C22C C23C C24C 120.6(4) . .
C22C C23C H23C 119.7 . .
C24C C23C H23C 119.7 . .
C23C C24C C25C 119.1(5) . .
C23C C24C H24C 120.5 . .
C25C C24C H24C 120.5 . .
C26C C25C C24C 120.1(4) . .
C26C C25C H25C 119.9 . .
C24C C25C H25C 119.9 . .
C25C C26C C21C 121.8(4) . .
C25C C26C H26C 119.1 . .
C21C C26C H26C 119.1 . .
C1C C1D C4D 129.4(5) . .
C1C C1D C15D 122.5(4) . .
C4D C1D C15D 108.1(5) . .
C1C C1D C4H 115.5(6) . .
C4D C1D C4H 18.2(4) . .
C15D C1D C4H 120.3(7) . .
C2D C14D C6D 120.1(5) . .
C2D C14D C13D 131.6(5) . .
C6D C14D C13D 108.2(5) . .
C3D C2D C14D 119.4(6) . .
C3D C2D H2DA 120.3 . .
C14D C2D H2DA 120.3 . .
C2D C3D C4D 121.8(6) . .
C2D C3D H3DA 119.1 . .
C4D C3D H3DA 119.1 . .
C5D C4D C3D 118.2(7) . .
C5D C4D C1D 118.8(6) . .
C3D C4D C1D 122.8(6) . .
C6D C5D C4D 120.6(6) . .
C6D C5D H5DA 119.7 . .
C4D C5D H5DA 119.7 . .
C5D C6D C14D 119.9(6) . .
C5D C6D C7D 129.6(5) . .
C14D C6D C7D 110.6(5) . .
C6D C7D C8D 102.5(4) . .
C6D C7D H7DA 111.3 . .
C8D C7D H7DA 111.3 . .
C6D C7D H7DB 111.3 . .
C8D C7D H7DB 111.3 . .
H7DA C7D H7DB 109.2 . .
C9D C8D C13D 120.2(6) . .
C9D C8D C7D 129.7(6) . .
C13D C8D C7D 110.0(5) . .
C10D C9D C8D 119.1(7) . .
C10D C9D H9DA 120.4 . .
C8D C9D H9DA 120.4 . .
C9D C10D C11D 120.6(7) . .
C9D C10D H10G 119.7 . .
C11D C10D H10G 119.7 . .
C12D C11D C10D 120.5(7) . .
C12D C11D H11G 119.7 . .
C10D C11D H11G 119.7 . .
C11D C12D C13D 119.6(7) . .
C11D C12D H12G 120.2 . .
C13D C12D H12G 120.2 . .
C12D C13D C8D 119.9(6) . .
C12D C13D C14D 131.4(6) . .
C8D C13D C14D 108.7(5) . .
C2H C14H C6H 120.9(8) . .
C2H C14H C13H 130.5(7) . .
C6H C14H C13H 108.4(6) . .
C14H C2H C3H 118.9(8) . .
C14H C2H H2HA 120.5 . .
C3H C2H H2HA 120.5 . .
C2H C3H C4H 121.1(10) . .
C2H C3H H3HA 119.5 . .
C4H C3H H3HA 119.5 . .
C5H C4H C3H 118.9(10) . .
C5H C4H C1D 115.5(9) . .
C3H C4H C1D 125.2(8) . .
C6H C5H C4H 120.1(10) . .
C6H C5H H5HA 120.0 . .
C4H C5H H5HA 120.0 . .
C5H C6H C14H 119.9(8) . .
C5H C6H C7H 129.7(8) . .
C14H C6H C7H 110.3(6) . .
C6H C7H C8H 102.5(6) . .
C6H C7H H7HA 111.3 . .
C8H C7H H7HA 111.3 . .
C6H C7H H7HB 111.3 . .
C8H C7H H7HB 111.3 . .
H7HA C7H H7HB 109.2 . .
C9H C8H C13H 119.2(9) . .
C9H C8H C7H 130.5(9) . .
C13H C8H C7H 110.2(7) . .
C8H C9H C10H 120.4(11) . .
C8H C9H H9HA 119.8 . .
C10H C9H H9HA 119.8 . .
C9H C10H C11H 120.2(11) . .
C9H C10H H10H 119.9 . .
C11H C10H H10H 119.9 . .
C10H C11H C12H 120.2(11) . .
C10H C11H H11H 119.9 . .
C12H C11H H11H 119.9 . .
C13H C12H C11H 119.0(10) . .
C13H C12H H12H 120.5 . .
C11H C12H H12H 120.5 . .
C12H C13H C8H 120.9(8) . .
C12H C13H C14H 130.7(8) . .
C8H C13H C14H 108.3(6) . .
C20D C15D C16D 118.9(4) . .
C20D C15D C1D 117.1(4) . .
C16D C15D C1D 124.0(4) . .
C17D C16D C15D 118.6(4) . .
C17D C16D C21D 117.7(4) . .
C15D C16D C21D 123.7(4) . .
C18D C17D C16D 121.3(4) . .
C18D C17D H17D 119.4 . .
C16D C17D H17D 119.4 . .
C19D C18D C17D 119.8(4) . .
C19D C18D H18D 120.1 . .
C17D C18D H18D 120.1 . .
C18D C19D C20D 120.1(4) . .
C18D C19D H19D 120.0 . .
C20D C19D H19D 120.0 . .
C19D C20D C15D 121.3(4) . .
C19D C20D H20D 119.3 . .
C15D C20D H20D 119.3 . .
C22D C21D C26D 118.5(4) . .
C22D C21D C16D 120.0(4) . .
C26D C21D C16D 121.4(4) . .
C21D C22D C23D 121.3(4) . .
C21D C22D H22D 119.3 . .
C23D C22D H22D 119.3 . .
C22D C23D C24D 119.8(4) . .
C22D C23D H23D 120.1 . .
C24D C23D H23D 120.1 . .
C25D C24D C23D 119.7(4) . .
C25D C24D H24D 120.2 . .
C23D C24D H24D 120.2 . .
C24D C25D C26D 120.5(4) . .
C24D C25D H25D 119.8 . .
C26D C25D H25D 119.8 . .
C25D C26D C21D 120.3(4) . .
C25D C26D H26D 119.9 . .
C21D C26D H26D 119.9 . .
Cl3 C28 C28 78.8(12) 2_567 2_567
Cl3 C28 Cl4 141.5(19) 2_567 2_567
C28 C28 Cl4 70.8(11) 2_567 2_567
Cl3 C28 Cl4 32.2(5) 2_567 .
C28 C28 Cl4 55.1(8) 2_567 .
Cl4 C28 Cl4 125.9(11) 2_567 .
Cl3 C28 Cl3 125.4(12) 2_567 .
C28 C28 Cl3 46.6(8) 2_567 .
Cl4 C28 Cl3 31.5(4) 2_567 .
Cl4 C28 Cl3 98.7(8) . .
Cl3 C28 H28A 109.3 2_567 .
C28 C28 H28A 134.9 2_567 .
Cl4 C28 H28A 108.9 2_567 .
Cl4 C28 H28A 108.9 . .
Cl3 C28 H28A 110.0 . .
Cl3 C28 H28B 81.9 2_567 .
C28 C28 H28B 115.5 2_567 .
Cl4 C28 H28B 90.2 2_567 .
Cl4 C28 H28B 111.5 . .
Cl3 C28 H28B 117.5 . .
H28A C28 H28B 109.6 . .
Cl3 C28 H28C 105.1 2_567 .
C28 C28 H28C 26.3 2_567 .
Cl4 C28 H28C 47.8 2_567 .
Cl4 C28 H28C 79.4 . .
Cl3 C28 H28C 20.3 . .
H28A C28 H28C 122.4 . .
H28B C28 H28C 120.0 . .
Cl3 C28 H28D 96.9 2_567 .
C28 C28 H28D 108.1 2_567 .
Cl4 C28 H28D 114.5 2_567 .
Cl4 C28 H28D 84.7 . .
Cl3 C28 H28D 99.8 . .
H28A C28 H28D 28.7 . .
H28B C28 H28D 135.0 . .
H28C C28 H28D 103.9 . .
Cl4 Cl3 C28 98.8(11) 2_567 2_567
Cl4 Cl3 C28 57.3(8) 2_567 .
C28 Cl3 C28 54.6(12) 2_567 .
Cl4 Cl3 H28C 67.4 2_567 .
C28 Cl3 H28C 41.0 2_567 .
C28 Cl3 H28C 13.6 . .
Cl3 Cl4 C28 91.2(10) 2_567 2_567
Cl3 Cl4 C28 49.0(9) 2_567 .
C28 Cl4 C28 54.1(11) 2_567 .
Cl3 Cl4 H28C 70.1 2_567 .
C28 Cl4 H28C 29.9 2_567 .
C28 Cl4 H28C 25.0 . .
C28' C28' Cl3' 114(4) 2_567 .
C28' C28' Cl4' 85(2) 2_567 .
Cl3' C28' Cl4' 105.6(12) . .
C28' C28' H28A 120.6 2_567 .
Cl3' C28' H28A 84.4 . .
Cl4' C28' H28A 146.5 . .
C28' C28' H28B 77.1 2_567 .
Cl3' C28' H28B 46.2 . .
Cl4' C28' H28B 130.0 . .
H28A C28' H28B 80.0 . .
C28' C28' H28C 20.3 2_567 .
Cl3' C28' H28C 120.8 . .
Cl4' C28' H28C 100.9 . .
H28A C28' H28C 100.9 . .
H28B C28' H28C 76.3 . .
C28' C28' H28D 127.6 2_567 .
Cl3' C28' H28D 107.1 . .
Cl4' C28' H28D 113.6 . .
H28A C28' H28D 34.4 . .
H28B C28' H28D 114.4 . .
H28C C28' H28D 108.9 . .
C28' Cl3' H28B 52.0 . .
Cl2A C27A Cl1A 105.4(11) . .
Cl2A C27A H27A 110.7 . .
Cl1A C27A H27A 110.7 . .
Cl2A C27A H27B 110.7 . .
Cl1A C27A H27B 110.7 . .
H27A C27A H27B 108.8 . .
Cl1B C27B Cl2B 105.1(5) . .
Cl1B C27B H27C 110.7 . .
Cl2B C27B H27C 110.7 . .
Cl1B C27B H27D 110.7 . .
Cl2B C27B H27D 110.7 . .
H27C C27B H27D 108.8 . .
Cl1C C27C Cl2C 113.7(10) . .
Cl1C C27C H27E 108.8 . .
Cl2C C27C H27E 108.8 . .
Cl1C C27C H27F 108.8 . .
Cl2C C27C H27F 108.8 . .
H27E C27C H27F 107.7 . .

loop_
_geom_bond_atom_site_label_1
_geom_bond_atom_site_label_2
_geom_bond_distance
_geom_bond_site_symmetry_2
C1A C1B 1.365(5) .
C1A C15A 1.492(5) .
C1A C4E 1.495(16) .
C1A C4A 1.499(9) .
C14A C2A 1.383(7) .
C14A C6A 1.393(7) .
C14A C13A 1.474(7) .
C2A C3A 1.385(7) .
C2A H2AA 0.9500 .
C3A C4A 1.396(8) .
C3A H3AA 0.9500 .
C4A C5A 1.410(8) .
C5A C6A 1.394(7) .
C5A H5AA 0.9500 .
C6A C7A 1.512(7) .
C7A C8A 1.512(7) .
C7A H7AA 0.9900 .
C7A H7AB 0.9900 .
C8A C9A 1.380(7) .
C8A C13A 1.389(8) .
C9A C10A 1.402(8) .
C9A H9AA 0.9500 .
C10A C11A 1.384(9) .
C10A H10A 0.9500 .
C11A C12A 1.389(8) .
C11A H11A 0.9500 .
C12A C13A 1.390(7) .
C12A H12A 0.9500 .
C14E C2E 1.381(9) .
C14E C6E 1.390(10) .
C14E C13E 1.480(9) .
C2E C3E 1.397(11) .
C2E H2EA 0.9500 .
C3E C4E 1.402(12) .
C3E H3EA 0.9500 .
C4E C5E 1.398(11) .
C5E C6E 1.396(10) .
C5E H5EA 0.9500 .
C6E C7E 1.508(10) .
C7E C8E 1.511(10) .
C7E H7EA 0.9900 .
C7E H7EB 0.9900 .
C8E C9E 1.387(10) .
C8E C13E 1.388(10) .
C9E C10E 1.403(11) .
C9E H9EA 0.9500 .
C10E C11E 1.392(12) .
C10E H10B 0.9500 .
C11E C12E 1.388(11) .
C11E H11B 0.9500 .
C12E C13E 1.388(10) .
C12E H12B 0.9500 .
C15A C16A 1.402(6) .
C15A C20A 1.407(5) .
C16A C17A 1.398(5) .
C16A C21A 1.496(6) .
C17A C18A 1.395(6) .
C17A H17A 0.9500 .
C18A C19A 1.373(6) .
C18A H18A 0.9500 .
C19A C20A 1.391(6) .
C19A H19A 0.9500 .
C20A H20A 0.9500 .
C21A C26A 1.389(6) .
C21A C22A 1.399(6) .
C22A C23A 1.405(6) .
C22A H22A 0.9500 .
C23A C24A 1.366(7) .
C23A H23A 0.9500 .
C24A C25A 1.377(7) .
C24A H24A 0.9500 .
C25A C26A 1.384(6) .
C25A H25A 0.9500 .
C26A H26A 0.9500 .
C1B C4F 1.469(12) .
C1B C15B 1.493(5) .
C1B C4B 1.512(12) .
C14B C2B 1.381(8) .
C14B C6B 1.394(8) .
C14B C13B 1.471(8) .
C2B C3B 1.381(9) .
C2B H2BA 0.9500 .
C3B C4B 1.398(10) .
C3B H3BA 0.9500 .
C4B C5B 1.393(9) .
C5B C6B 1.391(8) .
C5B H5BA 0.9500 .
C6B C7B 1.496(8) .
C7B C8B 1.514(8) .
C7B H7BA 0.9900 .
C7B H7BB 0.9900 .
C8B C13B 1.384(9) .
C8B C9B 1.395(8) .
C9B C10B 1.403(9) .
C9B H9BA 0.9500 .
C10B C11B 1.389(10) .
C10B H10C 0.9500 .
C11B C12B 1.389(9) .
C11B H11C 0.9500 .
C12B C13B 1.384(8) .
C12B H12C 0.9500 .
C14F C2F 1.381(8) .
C14F C6F 1.390(9) .
C14F C13F 1.471(8) .
C2F C3F 1.384(9) .
C2F H2FA 0.9500 .
C3F C4F 1.404(10) .
C3F H3FA 0.9500 .
C4F C5F 1.398(10) .
C5F C6F 1.385(9) .
C5F H5FA 0.9500 .
C6F C7F 1.510(8) .
C7F C8F 1.507(9) .
C7F H7FA 0.9900 .
C7F H7FB 0.9900 .
C8F C9F 1.390(9) .
C8F C13F 1.397(9) .
C9F C10F 1.390(10) .
C9F H9FA 0.9500 .
C10F C11F 1.392(11) .
C10F H10D 0.9500 .
C11F C12F 1.400(10) .
C11F H11D 0.9500 .
C12F C13F 1.379(9) .
C12F H12D 0.9500 .
C15B C20B 1.395(5) .
C15B C16B 1.403(5) .
C16B C17B 1.404(5) .
C16B C21B 1.491(6) .
C17B C18B 1.378(6) .
C17B H17B 0.9500 .
C18B C19B 1.380(6) .
C18B H18B 0.9500 .
C19B C20B 1.385(5) .
C19B H19B 0.9500 .
C20B H20B 0.9500 .
C21B C26B 1.391(6) .
C21B C22B 1.397(6) .
C22B C23B 1.390(6) .
C22B H22B 0.9500 .
C23B C24B 1.364(7) .
C23B H23B 0.9500 .
C24B C25B 1.384(6) .
C24B H24B 0.9500 .
C25B C26B 1.395(6) .
C25B H25B 0.9500 .
C26B H26B 0.9500 .
C1C C1D 1.348(6) .
C1C C4C 1.474(11) .
C1C C15C 1.498(5) .
C1C C4G 1.553(12) .
C14C C2C 1.391(8) .
C14C C6C 1.395(8) .
C14C C13C 1.466(8) .
C2C C3C 1.387(9) .
C2C H2CA 0.9500 .
C3C C4C 1.412(10) .
C3C H3CA 0.9500 .
C4C C5C 1.394(9) .
C5C C6C 1.394(8) .
C5C H5CA 0.9500 .
C6C C7C 1.517(8) .
C7C C8C 1.514(8) .
C7C H7CA 0.9900 .
C7C H7CB 0.9900 .
C8C C13C 1.382(9) .
C8C C9C 1.385(8) .
C9C C10C 1.387(9) .
C9C H9CA 0.9500 .
C10C C11C 1.396(10) .
C10C H10E 0.9500 .
C11C C12C 1.391(9) .
C11C H11E 0.9500 .
C12C C13C 1.397(8) .
C12C H12E 0.9500 .
C14G C2G 1.384(8) .
C14G C6G 1.394(9) .
C14G C13G 1.469(8) .
C2G C3G 1.399(9) .
C2G H2GA 0.9500 .
C3G C4G 1.395(10) .
C3G H3GA 0.9500 .
C4G C5G 1.407(10) .
C5G C6G 1.394(9) .
C5G H5GA 0.9500 .
C6G C7G 1.508(8) .
C7G C8G 1.515(8) .
C7G H7GA 0.9900 .
C7G H7GB 0.9900 .
C8G C9G 1.384(9) .
C8G C13G 1.396(9) .
C9G C10G 1.396(9) .
C9G H9GA 0.9500 .
C10G C11G 1.394(10) .
C10G H10F 0.9500 .
C11G C12G 1.383(10) .
C11G H11F 0.9500 .
C12G C13G 1.385(9) .
C12G H12F 0.9500 .
C15C C20C 1.394(6) .
C15C C16C 1.397(5) .
C16C C17C 1.397(6) .
C16C C21C 1.487(6) .
C17C C18C 1.368(6) .
C17C H17C 0.9500 .
C18C C19C 1.387(6) .
C18C H18C 0.9500 .
C19C C20C 1.380(6) .
C19C H19C 0.9500 .
C20C H20C 0.9500 .
C21C C26C 1.387(6) .
C21C C22C 1.403(6) .
C22C C23C 1.372(6) .
C22C H22C 0.9500 .
C23C C24C 1.378(6) .
C23C H23C 0.9500 .
C24C C25C 1.389(6) .
C24C H24C 0.9500 .
C25C C26C 1.373(6) .
C25C H25C 0.9500 .
C26C H26C 0.9500 .
C1D C4D 1.492(9) .
C1D C15D 1.501(6) .
C1D C4H 1.520(14) .
C14D C2D 1.387(7) .
C14D C6D 1.402(7) .
C14D C13D 1.457(7) .
C2D C3D 1.381(8) .
C2D H2DA 0.9500 .
C3D C4D 1.403(8) .
C3D H3DA 0.9500 .
C4D C5D 1.395(8) .
C5D C6D 1.394(8) .
C5D H5DA 0.9500 .
C6D C7D 1.499(7) .
C7D C8D 1.508(7) .
C7D H7DA 0.9900 .
C7D H7DB 0.9900 .
C8D C9D 1.388(7) .
C8D C13D 1.403(7) .
C9D C10D 1.385(8) .
C9D H9DA 0.9500 .
C10D C11D 1.387(8) .
C10D H10G 0.9500 .
C11D C12D 1.379(8) .
C11D H11G 0.9500 .
C12D C13D 1.387(7) .
C12D H12G 0.9500 .
C14H C2H 1.382(9) .
C14H C6H 1.395(10) .
C14H C13H 1.467(9) .
C2H C3H 1.384(10) .
C2H H2HA 0.9500 .
C3H C4H 1.409(11) .
C3H H3HA 0.9500 .
C4H C5H 1.390(11) .
C5H C6H 1.388(10) .
C5H H5HA 0.9500 .
C6H C7H 1.505(10) .
C7H C8H 1.506(9) .
C7H H7HA 0.9900 .
C7H H7HB 0.9900 .
C8H C9H 1.374(10) .
C8H C13H 1.399(10) .
C9H C10H 1.380(11) .
C9H H9HA 0.9500 .
C10H C11H 1.386(11) .
C10H H10H 0.9500 .
C11H C12H 1.388(11) .
C11H H11H 0.9500 .
C12H C13H 1.382(9) .
C12H H12H 0.9500 .
C15D C20D 1.390(6) .
C15D C16D 1.403(5) .
C16D C17D 1.400(6) .
C16D C21D 1.487(6) .
C17D C18D 1.378(6) .
C17D H17D 0.9500 .
C18D C19D 1.370(6) .
C18D H18D 0.9500 .
C19D C20D 1.379(6) .
C19D H19D 0.9500 .
C20D H20D 0.9500 .
C21D C22D 1.382(6) .
C21D C26D 1.402(5) .
C22D C23D 1.386(6) .
C22D H22D 0.9500 .
C23D C24D 1.392(6) .
C23D H23D 0.9500 .
C24D C25D 1.378(6) .
C24D H24D 0.9500 .
C25D C26D 1.390(6) .
C25D H25D 0.9500 .
C26D H26D 0.9500 .
C28 Cl3 1.334(15) 2_567
C28 C28 1.50(3) 2_567
C28 Cl4 1.517(16) 2_567
C28 Cl4 1.746(13) .
C28 Cl3 1.802(13) .
C28 H28A 0.9600 .
C28 H28B 0.9600 .
C28 H28C 0.7611 .
C28 H28D 1.1944 .
Cl3 Cl4 0.941(9) 2_567
Cl3 C28 1.334(15) 2_567
Cl3 H28C 1.1195 .
Cl4 Cl3 0.941(9) 2_567
Cl4 C28 1.517(16) 2_567
Cl4 H28C 1.7710 .
C28' C28' 1.63(11) 2_567
C28' Cl3' 1.752(15) .
C28' Cl4' 1.756(15) .
C28' H28A 0.9996 .
C28' H28C 0.9601 .
C28' H28D 0.9599 .
Cl3' H28B 1.2784 .
C27A Cl2A 1.758(14) .
C27A Cl1A 1.763(14) .
C27A H27A 0.9900 .
C27A H27B 0.9900 .
C27B Cl1B 1.808(9) .
C27B Cl2B 1.811(9) .
C27B H27C 0.9900 .
C27B H27D 0.9900 .
C27C Cl1C 1.731(13) .
C27C Cl2C 1.734(13) .
C27C H27E 0.9900 .
C27C H27F 0.9900 .
